data_8100844
loop_
_publ_author_name
'Tiekink, E. R. T. '

_publ_section_title
;
The crystal structure of 1,2-bis(diphenylphosphino)ethane at 173 K, 
[Ph~2~PCH~2~CH~2~PPh~2~]
;
_journal_issue 1
_journal_name_full 'Zeitschrift f\"ur Kristallographie - New Crystal Structures'
_journal_page_first 69
_journal_page_last 70
_journal_volume 216
_journal_year 2001
_chemical_formula_moiety 'C26 H24 P2 '
_chemical_formula_structural '[Ph2 P C H2 C H2 P Ph2]'
_chemical_formula_sum 'C26 H24 P2'
_chemical_formula_weight 398.42
_space_group_IT_number 14
_symmetry_cell_setting monoclinic
_symmetry_space_group_name_Hall '-P 2yn'
_symmetry_space_group_name_H-M 'P 1 21/n 1'
_cell_angle_alpha 90
_cell_angle_beta 110.96(2)
_cell_angle_gamma 90
_cell_formula_units_Z 2
_cell_length_a 13.077(4)
_cell_length_b 5.476(2)
_cell_length_c 16.137(2)
_cell_measurement_temperature 173
_cell_volume 1079.0(5)
_diffrn_ambient_temperature 173
_exptl_crystal_density_diffrn 1.226
_cod_original_sg_symbol_H-M 'P 21/n'
_cod_original_formula_sum 'C26 H24 P2 '
_cod_database_code 8100844

loop_
_symmetry_equiv_pos_as_xyz
'  +x,  +y,  +z'
1/2-x,1/2+y,1/2-z
'  -x,  -y,  -z'
1/2+x,1/2-y,1/2+z

loop_
_atom_site_aniso_label
_atom_site_aniso_U_11
_atom_site_aniso_U_22
_atom_site_aniso_U_33
_atom_site_aniso_U_12
_atom_site_aniso_U_13
_atom_site_aniso_U_23
P(1) 0.0279(2) 0.0342(2) 0.0235(1) -0.0037(1) 0.0077(1) -0.0010(1)
C(1) 0.0281(6) 0.0351(7) 0.0221(6) 0.0004(6) 0.0081(5) 0.0012(5)
C(11) 0.0250(6) 0.0443(8) 0.0249(6) -0.0071(6) 0.0078(5) -0.0057(6)
C(12) 0.0369(8) 0.061(1) 0.0483(9) 0.0072(7) 0.0192(7) 0.0049(8)
C(13) 0.0389(9) 0.081(1) 0.068(1) 0.0137(9) 0.0185(8) -0.004(1)
C(14) 0.0350(9) 0.106(2) 0.069(1) -0.006(1) 0.0263(9) -0.029(1)
C(15) 0.061(1) 0.110(2) 0.080(1) -0.016(1) 0.050(1) 0.002(1)
C(16) 0.0496(9) 0.070(1) 0.064(1) -0.0042(9) 0.0322(8) 0.013(1)
C(21) 0.0269(6) 0.0324(7) 0.0224(5) -0.0029(5) 0.0078(5) 0.0041(5)
C(22) 0.0318(7) 0.0427(8) 0.0299(7) 0.0036(6) 0.0078(5) -0.0020(6)
C(23) 0.0419(8) 0.0531(9) 0.0289(7) -0.0025(7) 0.0088(6) -0.0060(7)
C(24) 0.0413(8) 0.060(1) 0.0284(7) -0.0053(8) -0.0015(6) 0.0077(7)
C(25) 0.0472(9) 0.046(1) 0.0463(9) 0.0102(8) -0.0037(7) 0.0096(8)
C(26) 0.0435(8) 0.0332(8) 0.0392(8) 0.0036(6) 0.0051(6) 0.0012(6)

loop_
_atom_site_label
_atom_site_fract_x
_atom_site_fract_y
_atom_site_fract_z
_atom_site_U_iso_or_equiv
_atom_site_occupancy
_atom_site_thermal_displace_type
_atom_site_calc_flag
_atom_site_calc_attached_atom
_atom_site_Wyckoff_symbol
_atom_site_symmetry_multiplicity
P(1) 0.09255(2) 0.21364(6) 0.43222(2) 0.02892(8) 1.0 Uani ? ? e 4
C(1) 0.05361(9) -0.0312(2) 0.49365(8) 0.0287(3) 1.0 Uani ? ? e 4
C(11) 0.21171(9) 0.0823(2) 0.41417(8) 0.0317(3) 1.0 Uani ? ? e 4
C(12) 0.2661(1) -0.1261(3) 0.4539(1) 0.0477(4) 1.0 Uani ? ? e 4
C(13) 0.3595(1) -0.2038(4) 0.4393(1) 0.0630(6) 1.0 Uani ? ? e 4
C(14) 0.3987(1) -0.0743(4) 0.3849(1) 0.0676(6) 1.0 Uani ? ? e 4
C(15) 0.3454(2) 0.1303(5) 0.3445(1) 0.0769(7) 1.0 Uani ? ? e 4
C(16) 0.2530(1) 0.2119(3) 0.3592(1) 0.0578(5) 1.0 Uani ? ? e 4
C(21) -0.01363(9) 0.1745(2) 0.32198(7) 0.0275(3) 1.0 Uani ? ? e 4
C(22) -0.0170(1) -0.0250(3) 0.26785(8) 0.0357(4) 1.0 Uani ? ? e 4
C(23) -0.0985(1) -0.0466(3) 0.18474(9) 0.0423(4) 1.0 Uani ? ? e 4
C(24) -0.1781(1) 0.1308(3) 0.15575(9) 0.0470(4) 1.0 Uani ? ? e 4
C(25) -0.1774(1) 0.3271(3) 0.2093(1) 0.0520(5) 1.0 Uani ? ? e 4
C(26) -0.0949(1) 0.3488(3) 0.29203(9) 0.0413(4) 1.0 Uani ? ? e 4
H(1) 0.1139(9) -0.045(2) 0.5520(8) 0.034(3) 1.0 Uiso ? ? e 4
H(2) 0.0483(9) -0.184(2) 0.4649(7) 0.029(3) 1.0 Uiso ? ? e 4
H(12) 0.239(1) -0.219(3) 0.493(1) 0.067(5) 1.0 Uiso ? ? e 4
H(13) 0.396(1) -0.355(3) 0.472(1) 0.093(6) 1.0 Uiso ? ? e 4
H(14) 0.463(1) -0.122(3) 0.377(1) 0.078(6) 1.0 Uiso ? ? e 4
H(15) 0.370(1) 0.225(3) 0.305(1) 0.103(7) 1.0 Uiso ? ? e 4
H(16) 0.214(1) 0.358(3) 0.329(1) 0.072(5) 1.0 Uiso ? ? e 4
H(22) 0.037(1) -0.149(2) 0.2891(8) 0.040(4) 1.0 Uiso ? ? e 4
H(23) -0.100(1) -0.191(3) 0.1469(9) 0.056(4) 1.0 Uiso ? ? e 4
H(24) -0.236(1) 0.121(3) 0.0996(9) 0.057(4) 1.0 Uiso ? ? e 4
H(25) -0.235(1) 0.453(3) 0.1892(9) 0.066(5) 1.0 Uiso ? ? e 4
H(26) -0.094(1) 0.490(2) 0.3280(8) 0.044(4) 1.0 Uiso ? ? e 4

loop_
_geom_bond_atom_site_label_1
_geom_bond_atom_site_label_2
_geom_bond_distance
_geom_bond_site_symmetry_1
_geom_bond_site_symmetry_2
_geom_bond_publ_flag
P(1) C(1) 1.844(2) . . ?
P(1) C(11) 1.832(2) . . ?
P(1) C(21) 1.836(2) . . ?
C(1) C(1) 1.526(4) . . ?
C(1) H(1) 0.99(2) . . no
C(1) H(2) 0.95(2) . . no
C(11) C(12) 1.376(3) . . ?
C(11) C(16) 1.388(3) . . ?
C(12) C(13) 1.391(3) . . ?
C(12) H(12) 0.96(2) . . no
C(13) C(14) 1.364(4) . . ?
C(13) H(13) 1.01(3) . . no
C(14) C(15) 1.357(4) . . ?
C(14) H(14) 0.93(2) . . no
C(15) C(16) 1.386(4) . . ?
C(15) H(15) 0.96(3) . . no
C(16) H(16) 0.98(2) . . no
C(21) C(22) 1.390(3) . . ?
C(21) C(26) 1.381(3) . . ?
C(22) C(23) 1.388(2) . . ?
C(22) H(22) 0.95(2) . . no
C(23) C(24) 1.379(3) . . ?
C(23) H(23) 0.99(2) . . no
C(24) C(25) 1.377(3) . . ?
C(24) H(24) 0.95(2) . . no
C(25) C(26) 1.389(3) . . ?
C(25) H(25) 0.99(2) . . no
C(26) H(26) 0.96(2) . . no

loop_
_cod_related_entry_id
_cod_related_entry_database
_cod_related_entry_code
1 ChemSpider 66873
